data_4327359
loop_
_publ_author_name
'Ben-Jie Liaw'
'Tarlok S. Lobana'
'Ya-Wen Lin'
'Ju-Chun Wang'
'C. W. Liu'

_publ_section_title
;
 Versatility of Dithiophosphates in the Syntheses of Copper(I) Complexes
 with Bis(diphenylphosphino)alkanes: Abstraction of Chloride from
 Dichloromethane
;
_journal_name_full 'Inorganic Chemistry'
_journal_page_first 9921
_journal_page_last 9929
_journal_paper_doi 10.1021/ic051166+
_journal_volume 44
_journal_year 2005
_chemical_formula_sum 'C61 H68 Cl2 Cu2 O4 P6 S4'
_chemical_formula_weight 1377.19
_chemical_name_systematic
; 
 ? 
;
_space_group_IT_number 2
_symmetry_cell_setting triclinic
_symmetry_space_group_name_Hall '-P 1'
_symmetry_space_group_name_H-M 'P -1'
_atom_sites_solution_hydrogens geom
_atom_sites_solution_primary direct
_atom_sites_solution_secondary difmap
_audit_creation_method SHELXL-97
_cell_angle_alpha 61.126(15)
_cell_angle_beta 76.858(8)
_cell_angle_gamma 68.480(13)
_cell_formula_units_Z 1
_cell_length_a 11.752(2)
_cell_length_b 13.127(2)
_cell_length_c 13.268(3)
_cell_measurement_reflns_used 34
_cell_measurement_temperature 293(2)
_cell_measurement_theta_max 12.29
_cell_measurement_theta_min 3.00
_cell_volume 1664.3(6)
_computing_cell_refinement 'Bruker XSCANS'
_computing_data_collection 'Bruker XSCANS'
_computing_data_reduction 'Bruker SHELXTL'
_computing_molecular_graphics 'Bruker SHELXTL'
_computing_publication_material 'Bruker SHELXTL'
_computing_structure_refinement 'SHELXL-97 (Sheldrick, 1997)'
_computing_structure_solution 'SHELXS-97 (Sheldrick, 1990)'
_diffrn_ambient_temperature 293(2)
_diffrn_measured_fraction_theta_full 0.953
_diffrn_measured_fraction_theta_max 0.953
_diffrn_measurement_device_type 'Bruker P4'
_diffrn_measurement_method '\w scans'
_diffrn_radiation_monochromator graphite
_diffrn_radiation_source 'fine-focus sealed tube'
_diffrn_radiation_type MoK\a
_diffrn_radiation_wavelength 0.71073
_diffrn_reflns_av_R_equivalents 0.0273
_diffrn_reflns_av_sigmaI/netI 0.0499
_diffrn_reflns_limit_h_max 1
_diffrn_reflns_limit_h_min -12
_diffrn_reflns_limit_k_max 12
_diffrn_reflns_limit_k_min -12
_diffrn_reflns_limit_l_max 14
_diffrn_reflns_limit_l_min -14
_diffrn_reflns_number 4881
_diffrn_reflns_theta_full 22.50
_diffrn_reflns_theta_max 22.50
_diffrn_reflns_theta_min 1.86
_diffrn_standards_interval_count 97
_diffrn_standards_number 3
_exptl_absorpt_coefficient_mu 1.032
_exptl_absorpt_correction_T_max 0.9757
_exptl_absorpt_correction_T_min 0.8412
_exptl_absorpt_correction_type empirical
_exptl_crystal_colour coloress
_exptl_crystal_density_diffrn 1.374
_exptl_crystal_description plant
_exptl_crystal_F_000 712
_exptl_crystal_size_max 0.40
_exptl_crystal_size_mid 0.35
_exptl_crystal_size_min 0.30
_refine_diff_density_max 0.887
_refine_diff_density_min -0.705
_refine_diff_density_rms 0.087
_refine_ls_extinction_method none
_refine_ls_goodness_of_fit_ref 1.031
_refine_ls_hydrogen_treatment mixed
_refine_ls_matrix_type full
_refine_ls_number_parameters 361
_refine_ls_number_reflns 4153
_refine_ls_number_restraints 0
_refine_ls_restrained_S_all 1.031
_refine_ls_R_factor_all 0.0942
_refine_ls_R_factor_gt 0.0663
_refine_ls_shift/su_max 0.000
_refine_ls_shift/su_mean 0.000
_refine_ls_structure_factor_coef Fsqd
_refine_ls_weighting_details 'calc w=1/[\s^2^(Fo^2^)+(0.0926P)^2^+5.0336P] where P=(Fo^2^+2Fc^2^)/3'
_refine_ls_weighting_scheme calc
_refine_ls_wR_factor_gt 0.1640
_refine_ls_wR_factor_ref 0.1862
_reflns_number_gt 3063
_reflns_number_total 4153
_reflns_threshold_expression >2sigma(I)
_cod_data_source_file ic0511662Bsi20050713_125342_7.cif
_cod_data_source_block 7
_cod_original_cell_volume 1664.2(6)
_cod_database_code 4327359

loop_
_symmetry_equiv_pos_as_xyz
'x, y, z'
'-x, -y, -z'

loop_
_atom_site_label
_atom_site_type_symbol
_atom_site_fract_x
_atom_site_fract_y
_atom_site_fract_z
_atom_site_U_iso_or_equiv
_atom_site_adp_type
_atom_site_occupancy
_atom_site_symmetry_multiplicity
_atom_site_calc_flag
_atom_site_refinement_flags
Cu1 Cu 0.81366(8) 0.31050(8) 0.09328(7) 0.0514(3) Uani 1 1 d .
P2 P 1.00934(16) 0.31772(16) 0.02199(15) 0.0433(5) Uani 1 1 d .
P3 P 0.68371(16) 0.39286(16) -0.05019(15) 0.0433(5) Uani 1 1 d .
S1 S 0.7324(2) 0.39684(18) 0.23330(17) 0.0657(6) Uani 1 1 d .
P1 P 0.7431(2) 0.2241(2) 0.33821(17) 0.0610(6) Uani 1 1 d .
S2 S 0.7892(2) 0.12136(19) 0.25750(19) 0.0735(7) Uani 1 1 d .
C7 C 1.0657(6) 0.2707(6) -0.0950(6) 0.0420(16) Uani 1 1 d .
C13 C 0.7555(6) 0.4660(6) -0.1941(6) 0.0437(17) Uani 1 1 d .
C1 C 1.1377(6) 0.2285(6) 0.1160(6) 0.0485(18) Uani 1 1 d .
O2 O 0.8446(8) 0.1635(6) 0.4321(6) 0.108(2) Uani 1 1 d .
C19 C 0.6290(6) 0.2902(6) -0.0693(6) 0.0484(18) Uani 1 1 d .
C101 C 1.0233(7) 0.4718(6) -0.0425(6) 0.0474(17) Uani 1 1 d .
H10A H 1.1086 0.4684 -0.0660 0.057 Uiso 1 1 calc R
H10B H 0.9766 0.5230 -0.1108 0.057 Uiso 1 1 calc R
C14 C 0.7799(7) 0.5726(7) -0.2260(6) 0.058(2) Uani 1 1 d .
H14A H 0.7547 0.6089 -0.1761 0.070 Uiso 1 1 calc R
C8 C 1.1346(7) 0.3266(8) -0.1924(7) 0.062(2) Uani 1 1 d .
H8A H 1.1517 0.3953 -0.2036 0.074 Uiso 1 1 calc R
C102 C 0.5440(6) 0.5192(6) -0.0516(6) 0.0469(17) Uani 1 1 d .
H10C H 0.5678 0.5838 -0.0542 0.056 Uiso 1 1 calc R
H10D H 0.5024 0.5521 -0.1210 0.056 Uiso 1 1 calc R
C15 C 0.8408(8) 0.6274(8) -0.3302(8) 0.074(2) Uani 1 1 d .
H15A H 0.8559 0.6998 -0.3498 0.089 Uiso 1 1 calc R
C16 C 0.8554(8) 0.4695(10) -0.3738(8) 0.081(3) Uani 1 1 d .
H16A H 0.8808 0.4336 -0.4240 0.097 Uiso 1 1 calc R
C17 C 0.7951(7) 0.4150(8) -0.2705(7) 0.064(2) Uani 1 1 d .
H17A H 0.7805 0.3425 -0.2516 0.077 Uiso 1 1 calc R
C20 C 0.6884(7) 0.1648(7) -0.0154(7) 0.063(2) Uani 1 1 d .
H20A H 0.7489 0.1352 0.0349 0.075 Uiso 1 1 calc R
C9 C 1.0786(8) 0.1294(7) -0.1668(7) 0.065(2) Uani 1 1 d .
H9A H 1.0590 0.0629 -0.1580 0.078 Uiso 1 1 calc R
O1 O 0.6310(7) 0.2038(7) 0.4275(6) 0.113(2) Uani 1 1 d .
C10 C 1.1787(8) 0.2813(9) -0.2740(7) 0.073(2) Uani 1 1 d .
H10G H 1.2281 0.3172 -0.3376 0.087 Uiso 1 1 calc R
C11 C 1.1491(8) 0.1838(8) -0.2602(8) 0.071(2) Uani 1 1 d .
H11A H 1.1775 0.1543 -0.3154 0.085 Uiso 1 1 calc R
C2 C 1.2156(11) 0.0911(9) 0.3011(9) 0.090(3) Uani 1 1 d .
H2A H 1.2014 0.0430 0.3791 0.108 Uiso 1 1 calc R
C12 C 1.0361(7) 0.1733(7) -0.0847(6) 0.0559(19) Uani 1 1 d .
H12A H 0.9867 0.1367 -0.0216 0.067 Uiso 1 1 calc R
C3 C 1.1187(8) 0.1585(7) 0.2300(7) 0.068(2) Uani 1 1 d .
H3A H 1.0399 0.1558 0.2608 0.082 Uiso 1 1 calc R
C4 C 1.3320(10) 0.0947(9) 0.2576(10) 0.088(3) Uani 1 1 d .
H4A H 1.3964 0.0494 0.3063 0.106 Uiso 1 1 calc R
C5 C 1.3545(8) 0.1641(9) 0.1435(9) 0.077(3) Uani 1 1 d .
H5A H 1.4336 0.1669 0.1138 0.092 Uiso 1 1 calc R
C6 C 1.2570(7) 0.2306(7) 0.0727(7) 0.059(2) Uani 1 1 d .
H6A H 1.2715 0.2777 -0.0055 0.070 Uiso 1 1 calc R
C21 C 0.5370(7) 0.3303(8) -0.1412(8) 0.065(2) Uani 1 1 d .
H21A H 0.4951 0.4131 -0.1770 0.078 Uiso 1 1 calc R
C22 C 0.5068(8) 0.2498(10) -0.1603(8) 0.080(3) Uani 1 1 d .
H22A H 0.4445 0.2779 -0.2083 0.096 Uiso 1 1 calc R
C18 C 0.8787(8) 0.5751(9) -0.4041(7) 0.077(3) Uani 1 1 d .
H18A H 0.9200 0.6112 -0.4744 0.092 Uiso 1 1 calc R
C23 C 0.6588(9) 0.0851(9) -0.0358(10) 0.087(3) Uani 1 1 d .
H23A H 0.6999 0.0020 -0.0001 0.104 Uiso 1 1 calc R
C24 C 0.5696(9) 0.1266(10) -0.1078(10) 0.087(3) Uani 1 1 d .
H24A H 0.5506 0.0720 -0.1220 0.104 Uiso 1 1 calc R
C201 C 0.5176(11) 0.2297(16) 0.3938(11) 0.150(6) Uani 1 1 d .
H20B H 0.5253 0.1937 0.3427 0.180 Uiso 1 1 calc R
H20C H 0.4820 0.3173 0.3522 0.180 Uiso 1 1 calc R
C202 C 0.4359(11) 0.1794(14) 0.4981(11) 0.156(6) Uani 1 1 d .
H20D H 0.3566 0.1974 0.4745 0.235 Uiso 1 1 calc R
H20E H 0.4277 0.2161 0.5479 0.235 Uiso 1 1 calc R
H20F H 0.4711 0.0926 0.5386 0.235 Uiso 1 1 calc R
C203 C 0.8542(17) 0.2198(13) 0.4941(13) 0.167(7) Uani 1 1 d .
H20G H 0.8689 0.2966 0.4388 0.201 Uiso 1 1 calc R
H20K H 0.7748 0.2395 0.5334 0.201 Uiso 1 1 calc R
C204 C 0.9351(18) 0.1645(12) 0.5695(13) 0.186(8) Uani 1 1 d .
H20H H 0.9278 0.2145 0.6061 0.279 Uiso 1 1 calc R
H20I H 1.0155 0.1495 0.5321 0.279 Uiso 1 1 calc R
H20J H 0.9224 0.0883 0.6264 0.279 Uiso 1 1 calc R
Cl1 Cl 1.3918(7) 0.4754(9) -0.4779(8) 0.301(4) Uani 1 1 d .
C301 C 1.536(4) 0.447(5) -0.519(5) 0.30(3) Uani 0.50 1 d P

loop_
_atom_site_aniso_label
_atom_site_aniso_U_11
_atom_site_aniso_U_22
_atom_site_aniso_U_33
_atom_site_aniso_U_23
_atom_site_aniso_U_13
_atom_site_aniso_U_12
Cu1 0.0542(6) 0.0523(6) 0.0513(6) -0.0283(4) 0.0086(4) -0.0190(4)
P2 0.0482(11) 0.0408(10) 0.0460(10) -0.0241(9) 0.0034(8) -0.0155(8)
P3 0.0405(10) 0.0440(11) 0.0484(11) -0.0289(9) 0.0103(8) -0.0117(8)
S1 0.0850(15) 0.0549(12) 0.0572(12) -0.0338(10) 0.0048(11) -0.0137(11)
P1 0.0698(14) 0.0718(14) 0.0506(12) -0.0326(11) 0.0134(10) -0.0333(12)
S2 0.1043(18) 0.0542(13) 0.0631(13) -0.0285(11) 0.0155(12) -0.0337(12)
C7 0.034(4) 0.044(4) 0.045(4) -0.021(3) -0.001(3) -0.007(3)
C13 0.036(4) 0.053(4) 0.044(4) -0.026(4) 0.003(3) -0.013(3)
C1 0.053(5) 0.040(4) 0.053(5) -0.025(4) 0.001(3) -0.011(3)
O2 0.167(7) 0.081(5) 0.082(5) -0.028(4) -0.033(5) -0.039(5)
C19 0.038(4) 0.053(5) 0.065(5) -0.037(4) 0.011(4) -0.018(4)
C101 0.053(4) 0.035(4) 0.049(4) -0.016(3) 0.002(3) -0.014(3)
C14 0.065(5) 0.064(5) 0.050(5) -0.030(4) 0.018(4) -0.029(4)
C8 0.067(5) 0.071(5) 0.066(5) -0.039(4) 0.012(4) -0.036(4)
C102 0.045(4) 0.042(4) 0.053(4) -0.030(3) 0.012(3) -0.007(3)
C15 0.071(6) 0.075(6) 0.078(6) -0.031(5) 0.017(5) -0.039(5)
C16 0.088(7) 0.107(8) 0.066(6) -0.061(6) 0.026(5) -0.036(6)
C17 0.059(5) 0.084(6) 0.066(5) -0.051(5) 0.026(4) -0.030(4)
C20 0.054(5) 0.051(5) 0.087(6) -0.035(5) -0.014(4) -0.008(4)
C9 0.080(6) 0.051(5) 0.075(6) -0.039(5) -0.006(5) -0.015(4)
O1 0.109(6) 0.139(6) 0.103(5) -0.069(5) 0.044(5) -0.059(5)
C10 0.077(6) 0.100(7) 0.056(5) -0.047(5) 0.019(4) -0.039(5)
C11 0.080(6) 0.073(6) 0.075(6) -0.051(5) 0.001(5) -0.018(5)
C2 0.104(8) 0.075(6) 0.073(6) -0.013(5) -0.025(6) -0.023(6)
C12 0.060(5) 0.053(5) 0.061(5) -0.032(4) 0.005(4) -0.020(4)
C3 0.071(6) 0.061(5) 0.064(6) -0.018(4) -0.008(5) -0.023(5)
C4 0.079(7) 0.071(6) 0.108(9) -0.042(6) -0.038(6) 0.007(5)
C5 0.061(6) 0.077(6) 0.101(8) -0.056(6) -0.006(5) -0.006(5)
C6 0.053(5) 0.060(5) 0.070(5) -0.037(4) -0.010(4) -0.008(4)
C21 0.059(5) 0.059(5) 0.089(6) -0.045(5) 0.003(5) -0.019(4)
C22 0.070(6) 0.093(8) 0.095(7) -0.051(6) -0.018(5) -0.025(6)
C18 0.069(6) 0.101(7) 0.053(5) -0.035(5) 0.025(4) -0.033(5)
C23 0.087(7) 0.061(6) 0.128(9) -0.052(6) -0.008(6) -0.024(5)
C24 0.086(7) 0.090(8) 0.130(9) -0.079(7) -0.002(6) -0.035(6)
C201 0.074(8) 0.243(18) 0.104(10) -0.074(11) -0.015(7) -0.014(9)
C202 0.079(8) 0.172(13) 0.130(11) -0.012(10) 0.028(8) -0.043(8)
C203 0.245(19) 0.128(12) 0.136(12) -0.046(10) -0.109(13) -0.024(12)
C204 0.32(2) 0.112(10) 0.148(13) -0.012(9) -0.142(15) -0.078(13)
Cl1 0.224(7) 0.344(10) 0.384(11) -0.172(9) 0.009(7) -0.140(7)
C301 0.19(4) 0.51(8) 0.51(8) -0.44(7) 0.23(4) -0.27(5)

loop_
_atom_type_symbol
_atom_type_description
_atom_type_scat_dispersion_real
_atom_type_scat_dispersion_imag
_atom_type_scat_source
C C 0.0033 0.0016 'International Tables Vol C Tables 4.2.6.8 and 6.1.1.4'
H H 0.0000 0.0000 'International Tables Vol C Tables 4.2.6.8 and 6.1.1.4'
O O 0.0106 0.0060 'International Tables Vol C Tables 4.2.6.8 and 6.1.1.4'
P P 0.1023 0.0942 'International Tables Vol C Tables 4.2.6.8 and 6.1.1.4'
S S 0.1246 0.1234 'International Tables Vol C Tables 4.2.6.8 and 6.1.1.4'
Cu Cu 0.3201 1.2651 'International Tables Vol C Tables 4.2.6.8 and 6.1.1.4'
Cl Cl 0.1484 0.1585 'International Tables Vol C Tables 4.2.6.8 and 6.1.1.4'

loop_
_geom_angle_atom_site_label_1
_geom_angle_atom_site_label_2
_geom_angle_atom_site_label_3
_geom_angle
_geom_angle_site_symmetry_1
_geom_angle_site_symmetry_3
P3 Cu1 P2 112.32(7) . .
P3 Cu1 S2 114.49(8) . .
P2 Cu1 S2 117.82(8) . .
P3 Cu1 S1 112.60(8) . .
P2 Cu1 S1 112.62(8) . .
S2 Cu1 S1 84.03(8) . .
C1 P2 C101 101.8(3) . .
C1 P2 C7 101.6(3) . .
C101 P2 C7 103.8(3) . .
C1 P2 Cu1 121.0(2) . .
C101 P2 Cu1 113.0(2) . .
C7 P2 Cu1 113.6(2) . .
C19 P3 C13 101.0(3) . .
C19 P3 C102 104.5(3) . .
C13 P3 C102 101.1(3) . .
C19 P3 Cu1 118.3(3) . .
C13 P3 Cu1 112.3(2) . .
C102 P3 Cu1 117.2(2) . .
P1 S1 Cu1 80.82(9) . .
O1 P1 O2 96.4(4) . .
O1 P1 S2 112.8(3) . .
O2 P1 S2 106.4(3) . .
O1 P1 S1 115.1(3) . .
O2 P1 S1 111.4(3) . .
S2 P1 S1 113.19(13) . .
P1 S2 Cu1 81.48(10) . .
C12 C7 C8 118.0(6) . .
C12 C7 P2 117.6(5) . .
C8 C7 P2 124.5(5) . .
C14 C13 C17 117.2(6) . .
C14 C13 P3 119.3(5) . .
C17 C13 P3 123.3(6) . .
C3 C1 C6 118.3(7) . .
C3 C1 P2 120.5(6) . .
C6 C1 P2 121.2(6) . .
C203 O2 P1 123.6(8) . .
C21 C19 C20 117.7(7) . .
C21 C19 P3 123.5(6) . .
C20 C19 P3 118.6(6) . .
C101 C101 P2 111.4(6) 2_765 .
C13 C14 C15 121.8(7) . .
C7 C8 C10 120.7(7) . .
C102 C102 P3 113.3(6) 2_665 .
C18 C15 C14 119.8(8) . .
C18 C16 C17 121.2(8) . .
C16 C17 C13 121.0(8) . .
C23 C20 C19 120.9(8) . .
C11 C9 C12 119.7(7) . .
C201 O1 P1 121.7(8) . .
C11 C10 C8 119.6(8) . .
C9 C11 C10 120.7(8) . .
C4 C2 C3 120.5(9) . .
C7 C12 C9 121.2(7) . .
C1 C3 C2 120.6(8) . .
C5 C4 C2 120.6(9) . .
C4 C5 C6 118.6(9) . .
C5 C6 C1 121.5(8) . .
C22 C21 C19 121.1(8) . .
C21 C22 C24 119.6(8) . .
C16 C18 C15 119.1(8) . .
C24 C23 C20 120.3(9) . .
C23 C24 C22 120.3(8) . .
O1 C201 C202 109.5(10) . .
C204 C203 O2 120.0(14) . .
C301 Cl1 C301 60(2) 2_864 .
Cl1 C301 C301 62.7(18) 2_864 2_864
Cl1 C301 Cl1 120(2) 2_864 .
C301 C301 Cl1 57.3(18) 2_864 .

loop_
_geom_bond_atom_site_label_1
_geom_bond_atom_site_label_2
_geom_bond_distance
_geom_bond_site_symmetry_2
Cu1 P3 2.291(2) .
Cu1 P2 2.297(2) .
Cu1 S2 2.451(2) .
Cu1 S1 2.466(2) .
P2 C1 1.831(7) .
P2 C101 1.832(6) .
P2 C7 1.840(7) .
P3 C19 1.825(7) .
P3 C13 1.836(7) .
P3 C102 1.853(6) .
S1 P1 1.979(3) .
P1 O1 1.566(7) .
P1 O2 1.622(8) .
P1 S2 1.964(3) .
C7 C12 1.382(10) .
C7 C8 1.382(10) .
C13 C14 1.374(10) .
C13 C17 1.380(10) .
C1 C3 1.356(10) .
C1 C6 1.394(10) .
O2 C203 1.388(14) .
C19 C21 1.386(11) .
C19 C20 1.398(10) .
C101 C101 1.534(13) 2_765
C14 C15 1.381(10) .
C8 C10 1.391(11) .
C102 C102 1.506(13) 2_665
C15 C18 1.364(12) .
C16 C18 1.360(12) .
C16 C17 1.369(11) .
C20 C23 1.370(11) .
C9 C11 1.358(11) .
C9 C12 1.384(10) .
O1 C201 1.373(13) .
C10 C11 1.365(12) .
C2 C4 1.367(14) .
C2 C3 1.382(12) .
C4 C5 1.361(13) .
C5 C6 1.387(11) .
C21 C22 1.371(11) .
C22 C24 1.384(13) .
C23 C24 1.357(13) .
C201 C202 1.500(16) .
C203 C204 1.287(16) .
Cl1 C301 1.53(3) 2_864
Cl1 C301 1.61(3) .
C301 Cl1 1.53(3) 2_864
C301 C301 1.57(7) 2_864
